data_1512051
loop_
_publ_author_name
'Saitman, Alec'
'Theodorakis, Emmanuel A.'

_publ_section_title
;
 Synthesis of a Highly Functionalized Core of Verrillin
;
_journal_issue 10
_journal_name_full 'Organic Letters'
_journal_page_first 2410
_journal_paper_doi 10.1021/ol400872h
_journal_volume 15
_journal_year 2013
_chemical_formula_moiety 'C19 H22 O4'
_chemical_formula_sum 'C19 H22 O4'
_chemical_formula_weight 314.37
_chemical_name_systematic
;
 ? 
;
_space_group_crystal_system monoclinic
_space_group_IT_number 14
_space_group_name_Hall '-P 2yn'
_space_group_name_H-M_alt 'P 1 21/n 1'
_symmetry_space_group_name_Hall '-P 2yn'
_symmetry_space_group_name_H-M 'P 1 21/n 1'
_atom_sites_solution_hydrogens geom
_atom_sites_solution_primary direct
_atom_sites_solution_secondary difmap
_audit_creation_date 2013-01-09
_audit_creation_method
;
  Olex2 1.1
  (compiled 2011.11.01 svn.r2039, GUI svn.r3906)
;
_cell_angle_alpha 90.00
_cell_angle_beta 97.429(2)
_cell_angle_gamma 90.00
_cell_formula_units_Z 4
_cell_length_a 10.9278(4)
_cell_length_b 7.8689(3)
_cell_length_c 17.8522(8)
_cell_measurement_temperature 296(2)
_cell_volume 1522.22(11)
_computing_molecular_graphics
;
O. V. Dolomanov, L. J. Bourhis, R. J. Gildea, J. A. K. Howard and H. Puschmann,
OLEX2: a complete structure solution, refinement and analysis program.
J. Appl. Cryst. (2009). 42, 339-341.
;
_computing_publication_material
;
O. V. Dolomanov, L. J. Bourhis, R. J. Gildea, J. A. K. Howard and H. Puschmann,
OLEX2: a complete structure solution, refinement and analysis program.
J. Appl. Cryst. (2009). 42, 339-341.
;
_computing_structure_refinement
;
XL, G.M. Sheldrick, Acta Cryst.
(2008). A64, 112-122
;
_computing_structure_solution
;
XS, G.M. Sheldrick, Acta Cryst.
(2008). A64, 112-122
;
_diffrn_ambient_temperature 296.15
_diffrn_measured_fraction_theta_full 0.994
_diffrn_measured_fraction_theta_max 0.994
_diffrn_radiation_monochromator graphite
_diffrn_radiation_type 'MO K\a'
_diffrn_radiation_wavelength 0.71073
_diffrn_reflns_av_R_equivalents 0.0756
_diffrn_reflns_av_unetI/netI 0.1191
_diffrn_reflns_limit_h_max 16
_diffrn_reflns_limit_h_min -17
_diffrn_reflns_limit_k_max 12
_diffrn_reflns_limit_k_min -8
_diffrn_reflns_limit_l_max 27
_diffrn_reflns_limit_l_min -27
_diffrn_reflns_number 21380
_diffrn_reflns_theta_full 33.73
_diffrn_reflns_theta_max 33.73
_diffrn_reflns_theta_min 2.30
_diffrn_source 'fine-focus sealed tube'
_diffrn_source_current 1.0
_diffrn_source_power 0.05
_diffrn_source_voltage 50.0
_exptl_absorpt_coefficient_mu 0.095
_exptl_absorpt_correction_T_max 0.9953
_exptl_absorpt_correction_T_min 0.9812
_exptl_crystal_density_diffrn 1.372
_exptl_crystal_density_method 'not measured'
_exptl_crystal_F_000 672
_exptl_crystal_size_max 0.20
_exptl_crystal_size_mid 0.20
_exptl_crystal_size_min 0.05
_refine_diff_density_max 0.644
_refine_diff_density_min -0.389
_refine_diff_density_rms 0.122
_refine_ls_extinction_method none
_refine_ls_goodness_of_fit_ref 0.985
_refine_ls_hydrogen_treatment mixed
_refine_ls_matrix_type full
_refine_ls_number_parameters 227
_refine_ls_number_reflns 6049
_refine_ls_number_restraints 0
_refine_ls_restrained_S_all 0.985
_refine_ls_R_factor_all 0.1480
_refine_ls_R_factor_gt 0.0674
_refine_ls_shift/su_max 0.001
_refine_ls_shift/su_mean 0.000
_refine_ls_structure_factor_coef Fsqd
_refine_ls_weighting_details 'calc w=1/[\s^2^(Fo^2^)+(0.1000P)^2^+0.0000P] where P=(Fo^2^+2Fc^2^)/3'
_refine_ls_weighting_scheme calc
_refine_ls_wR_factor_gt 0.1433
_refine_ls_wR_factor_ref 0.1847
_reflns_number_gt 3421
_reflns_number_total 6049
_reflns_threshold_expression >2sigma(I)
_cod_data_source_file ol400872h_si_003.cif
_cod_data_source_block as2238_0m
_cod_database_code 1512051

loop_
_space_group_symop_id
_space_group_symop_operation_xyz
1 'x, y, z'
2 '-x+1/2, y+1/2, -z+1/2'
3 '-x, -y, -z'
4 'x-1/2, -y-1/2, z-1/2'

loop_
_atom_site_label
_atom_site_type_symbol
_atom_site_fract_x
_atom_site_fract_y
_atom_site_fract_z
_atom_site_U_iso_or_equiv
_atom_site_adp_type
_atom_site_occupancy
_atom_site_symmetry_multiplicity
_atom_site_calc_flag
_atom_site_refinement_flags
O1 O 0.62821(10) 0.05091(14) 0.06787(7) 0.0115(3) Uani 1 1 d .
O4 O 0.73394(11) -0.26248(17) 0.25750(7) 0.0175(3) Uani 1 1 d .
H4 H 0.6983 -0.2384 0.2938 0.026 Uiso 1 1 calc R
O2 O 0.53372(12) -0.16524(16) 0.32778(8) 0.0198(3) Uani 1 1 d .
O3 O 0.36566(11) -0.12908(16) 0.24514(7) 0.0167(3) Uani 1 1 d .
C6 C 0.83621(15) -0.1178(2) 0.13257(10) 0.0113(3) Uani 1 1 d .
H6 H 0.8253 -0.0439 0.1754 0.014 Uiso 1 1 calc R
C12 C 0.55706(14) -0.1043(2) 0.19589(9) 0.0104(3) Uani 1 1 d .
H12 H 0.6038 0.0020 0.2038 0.012 Uiso 1 1 calc R
C16 C 0.43627(15) 0.1039(2) 0.10215(9) 0.0106(3) Uani 1 1 d .
C5 C 0.83975(15) -0.0019(2) 0.06246(10) 0.0122(3) Uani 1 1 d .
H5A H 0.9177 0.0585 0.0671 0.015 Uiso 1 1 calc R
H5B H 0.8341 -0.0716 0.0173 0.015 Uiso 1 1 calc R
C7 C 0.95987(15) -0.2058(2) 0.15090(10) 0.0128(3) Uani 1 1 d .
C10 C 0.72853(15) -0.2504(2) 0.12488(10) 0.0119(3) Uani 1 1 d .
H10A H 0.6751 -0.2278 0.0782 0.014 Uiso 1 1 calc R
H10B H 0.7635 -0.3628 0.1206 0.014 Uiso 1 1 calc R
C1 C 0.54319(15) 0.1763(2) 0.07410(9) 0.0110(3) Uani 1 1 d .
C17 C 0.32755(15) 0.1721(2) 0.11247(10) 0.0125(3) Uani 1 1 d .
C4 C 0.73640(15) 0.1228(2) 0.05505(9) 0.0113(3) Uani 1 1 d .
C13 C 0.45147(14) -0.0787(2) 0.13006(10) 0.0112(3) Uani 1 1 d .
H13 H 0.4595 -0.1572 0.0884 0.013 Uiso 1 1 calc R
C11 C 0.64919(15) -0.2527(2) 0.18988(10) 0.0128(3) Uani 1 1 d .
H11 H 0.6014 -0.3585 0.1857 0.015 Uiso 1 1 calc R
C3 C 0.72109(15) 0.2932(2) 0.04867(10) 0.0138(3) Uani 1 1 d .
H3 H 0.7800 0.3721 0.0384 0.017 Uiso 1 1 calc R
C15 C 0.48925(15) -0.1353(2) 0.26368(10) 0.0134(3) Uani 1 1 d .
C19 C 0.24824(15) 0.0461(2) 0.14775(11) 0.0145(4) Uani 1 1 d .
C14 C 0.33040(15) -0.1104(2) 0.16413(10) 0.0135(3) Uani 1 1 d .
H14 H 0.2887 -0.2129 0.1426 0.016 Uiso 1 1 calc R
C9 C 1.02394(18) -0.1933(3) 0.21941(12) 0.0207(4) Uani 1 1 d .
C2 C 0.59591(16) 0.3286(2) 0.06093(10) 0.0141(4) Uani 1 1 d .
H2 H 0.5583 0.4347 0.0600 0.017 Uiso 1 1 calc R
C8 C 1.00656(16) -0.3052(2) 0.08886(11) 0.0195(4) Uani 1 1 d .
H8A H 0.9443 -0.3840 0.0679 0.029 Uiso 1 1 calc R
H8B H 1.0795 -0.3665 0.1088 0.029 Uiso 1 1 calc R
H8C H 1.0258 -0.2288 0.0501 0.029 Uiso 1 1 calc R
C18 C 0.28376(16) 0.3490(2) 0.09461(11) 0.0170(4) Uani 1 1 d .
H18A H 0.2876 0.4135 0.1405 0.026 Uiso 1 1 calc R
H18B H 0.2001 0.3460 0.0703 0.026 Uiso 1 1 calc R
H18C H 0.3354 0.4013 0.0616 0.026 Uiso 1 1 calc R
H9A H 0.995(2) -0.135(3) 0.2557(13) 0.027(6) Uiso 1 1 d .
H19A H 0.1672(18) 0.021(2) 0.1107(11) 0.019(5) Uiso 1 1 d .
H9B H 1.1007(19) -0.244(3) 0.2308(12) 0.023(6) Uiso 1 1 d .
H19B H 0.2196(19) 0.089(3) 0.1931(13) 0.025(6) Uiso 1 1 d .

loop_
_atom_site_aniso_label
_atom_site_aniso_U_11
_atom_site_aniso_U_22
_atom_site_aniso_U_33
_atom_site_aniso_U_23
_atom_site_aniso_U_13
_atom_site_aniso_U_12
O1 0.0102(5) 0.0108(5) 0.0141(6) 0.0014(5) 0.0035(5) -0.0002(4)
O4 0.0171(6) 0.0236(7) 0.0121(7) 0.0056(5) 0.0035(5) 0.0060(5)
O2 0.0205(7) 0.0265(7) 0.0129(7) 0.0049(5) 0.0038(5) 0.0064(5)
O3 0.0130(6) 0.0235(6) 0.0143(7) 0.0066(5) 0.0045(5) 0.0015(5)
C6 0.0116(7) 0.0112(7) 0.0113(8) 0.0004(6) 0.0019(6) -0.0003(6)
C12 0.0108(7) 0.0113(7) 0.0096(8) 0.0000(6) 0.0030(6) -0.0005(6)
C16 0.0119(7) 0.0126(7) 0.0067(8) -0.0001(6) -0.0008(6) 0.0002(6)
C5 0.0120(7) 0.0134(8) 0.0114(8) 0.0020(6) 0.0029(6) -0.0002(6)
C7 0.0121(7) 0.0125(7) 0.0144(9) 0.0030(6) 0.0038(7) -0.0012(6)
C10 0.0129(7) 0.0101(7) 0.0130(9) -0.0010(6) 0.0032(6) 0.0008(6)
C1 0.0122(7) 0.0125(8) 0.0078(8) 0.0002(6) -0.0004(6) 0.0034(6)
C17 0.0129(8) 0.0158(8) 0.0085(8) -0.0015(6) 0.0001(6) -0.0003(6)
C4 0.0098(7) 0.0157(8) 0.0084(8) 0.0020(6) 0.0015(6) -0.0020(6)
C13 0.0109(7) 0.0130(8) 0.0097(8) -0.0005(6) 0.0018(6) -0.0007(6)
C11 0.0123(7) 0.0107(7) 0.0153(9) 0.0023(6) 0.0020(7) -0.0001(6)
C3 0.0133(8) 0.0128(8) 0.0154(9) 0.0024(7) 0.0019(7) -0.0034(6)
C15 0.0146(8) 0.0121(8) 0.0143(9) 0.0011(6) 0.0044(7) 0.0018(6)
C19 0.0111(8) 0.0199(9) 0.0129(9) 0.0012(7) 0.0029(7) 0.0002(7)
C14 0.0119(7) 0.0154(8) 0.0131(9) -0.0006(7) 0.0018(6) -0.0022(6)
C9 0.0140(8) 0.0282(10) 0.0197(11) 0.0058(8) 0.0015(8) 0.0016(8)
C2 0.0159(8) 0.0113(8) 0.0148(9) 0.0003(6) 0.0010(7) 0.0017(6)
C8 0.0138(8) 0.0179(9) 0.0271(11) 0.0035(8) 0.0040(8) 0.0035(7)
C18 0.0165(8) 0.0179(9) 0.0168(10) 0.0011(7) 0.0025(7) 0.0040(7)

loop_
_atom_type_symbol
_atom_type_description
_atom_type_scat_dispersion_real
_atom_type_scat_dispersion_imag
_atom_type_scat_source
C C 0.0033 0.0016 'International Tables Vol C Tables 4.2.6.8 and 6.1.1.4'
H H 0.0000 0.0000 'International Tables Vol C Tables 4.2.6.8 and 6.1.1.4'
O O 0.0106 0.0060 'International Tables Vol C Tables 4.2.6.8 and 6.1.1.4'

loop_
_geom_angle_atom_site_label_1
_geom_angle_atom_site_label_2
_geom_angle_atom_site_label_3
_geom_angle
C4 O1 C1 109.17(12)
C15 O3 C14 112.06(13)
C5 C6 C10 114.68(14)
C7 C6 C5 109.12(13)
C7 C6 C10 110.71(13)
C13 C12 C11 118.07(14)
C15 C12 C13 103.48(13)
C15 C12 C11 108.73(13)
C1 C16 C13 115.24(14)
C17 C16 C1 131.36(15)
C17 C16 C13 113.26(14)
C4 C5 C6 111.15(13)
C9 C7 C6 120.84(16)
C9 C7 C8 121.89(17)
C8 C7 C6 117.26(15)
C11 C10 C6 115.66(14)
O1 C1 C16 109.31(13)
C2 C1 O1 108.24(14)
C2 C1 C16 141.70(15)
C16 C17 C19 111.25(15)
C16 C17 C18 127.63(15)
C18 C17 C19 121.11(14)
O1 C4 C5 112.20(13)
C3 C4 O1 109.04(14)
C3 C4 C5 138.07(15)
C16 C13 C12 114.20(13)
C16 C13 C14 102.61(13)
C14 C13 C12 105.77(13)
O4 C11 C12 109.73(14)
O4 C11 C10 105.79(13)
C10 C11 C12 118.49(14)
C4 C3 C2 106.73(15)
O2 C15 O3 120.48(16)
O2 C15 C12 127.51(16)
O3 C15 C12 112.01(15)
C17 C19 C14 104.74(13)
O3 C14 C13 106.09(13)
O3 C14 C19 110.18(14)
C19 C14 C13 107.81(13)
C1 C2 C3 106.71(15)

loop_
_geom_bond_atom_site_label_1
_geom_bond_atom_site_label_2
_geom_bond_distance
O1 C1 1.3699(19)
O1 C4 1.3564(18)
O4 C11 1.425(2)
O2 C15 1.207(2)
O3 C15 1.349(2)
O3 C14 1.455(2)
C6 C5 1.553(2)
C6 C7 1.516(2)
C6 C10 1.565(2)
C12 C13 1.550(2)
C12 C11 1.555(2)
C12 C15 1.518(2)
C16 C1 1.447(2)
C16 C17 1.338(2)
C16 C13 1.522(2)
C5 C4 1.489(2)
C7 C9 1.332(3)
C7 C8 1.498(2)
C10 C11 1.536(2)
C1 C2 1.363(2)
C17 C19 1.507(2)
C17 C18 1.493(2)
C4 C3 1.354(2)
C13 C14 1.546(2)
C3 C2 1.440(2)
C19 C14 1.530(2)
